data_1573236
loop_
_publ_author_name
'Dai, Hui'
'Liang, Yaohui'
'Long, Xiang'
'Tang, Tianyi'
'Xie, Haozhi'
'Ma, Zhiwei'
'Li, Gaoyu'
'Yang, Zhiyong'
'Zhao, Juan'
'Chi, Zhenguo'

_publ_section_title
;
 Effective Design Strategy for Thermally Activated Delayed Fluorescence
 Emitters with Aggregation-Induced emission to Enable Sky-blue OLEDs
 Achieving EQE Nearly 30%
;
_journal_name_full 'Chemical Science'
_journal_paper_doi 10.1039/D4SC06613H
_journal_year 2024
_chemical_formula_moiety 'C37 H24 N2 O'
_chemical_formula_sum 'C37 H24 N2 O'
_chemical_formula_weight 512.58
_space_group_crystal_system triclinic
_space_group_IT_number 2
_space_group_name_Hall '-P 1'
_space_group_name_H-M_alt 'P -1'
_atom_sites_solution_hydrogens geom
_atom_sites_solution_primary direct
_atom_sites_solution_secondary difmap
_audit_creation_date 2024-08-12
_audit_creation_method
;
Olex2 1.3
(compiled 2020.11.12 svn.r5f609507 for OlexSys, GUI svn.r6408)
;
_audit_update_record
;
2024-09-27 deposited with the CCDC.	2024-11-18 downloaded from the CCDC.
;
_cell_angle_alpha 97.448(14)
_cell_angle_beta 93.423(14)
_cell_angle_gamma 90.73(2)
_cell_formula_units_Z 2
_cell_length_a 6.499(3)
_cell_length_b 11.218(4)
_cell_length_c 17.798(8)
_cell_measurement_reflns_used 475
_cell_measurement_temperature 150.00
_cell_measurement_theta_max 43.02
_cell_measurement_theta_min 3.46
_cell_volume 1284.1(9)
_computing_cell_refinement 'SAINT V8.38A (?, 2016)'
_computing_data_reduction 'SAINT V8.38A (?, 2016)'
_computing_molecular_graphics 'Olex2 1.3 (Dolomanov et al., 2009)'
_computing_publication_material 'Olex2 1.3 (Dolomanov et al., 2009)'
_computing_structure_refinement 'XL (Sheldrick, 2008)'
_computing_structure_solution 'SHELXS-97 (Sheldrick, 1990)'
_diffrn_ambient_temperature 150.0
_diffrn_measured_fraction_theta_full 0.984
_diffrn_measured_fraction_theta_max 0.984
_diffrn_measurement_device_type 'Bruker APEX-II CCD'
_diffrn_measurement_method '\f and \w scans'
_diffrn_radiation_monochromator graphite
_diffrn_radiation_type 'Ga K\a'
_diffrn_radiation_wavelength 1.34138
_diffrn_reflns_av_R_equivalents 0.0733
_diffrn_reflns_av_unetI/netI 0.0830
_diffrn_reflns_limit_h_max 8
_diffrn_reflns_limit_h_min -8
_diffrn_reflns_limit_k_max 13
_diffrn_reflns_limit_k_min -14
_diffrn_reflns_limit_l_max 22
_diffrn_reflns_limit_l_min -22
_diffrn_reflns_number 17318
_diffrn_reflns_theta_full 59.78
_diffrn_reflns_theta_max 59.78
_diffrn_reflns_theta_min 2.18
_diffrn_source 'fine-focus sealed tube'
_diffrn_standards_number 0
_exptl_absorpt_coefficient_mu 0.396
_exptl_absorpt_correction_T_max 0.7516
_exptl_absorpt_correction_T_min 0.5666
_exptl_absorpt_correction_type none
_exptl_absorpt_process_details
;
SADABS-2016/2 (Bruker,2016/2) was used for absorption correction.
wR2(int) was 0.1467 before and 0.0652 after correction.
The Ratio of minimum to maximum transmission is 0.7539.
The \l/2 correction factor is Not present.
;
_exptl_crystal_colour colourless
_exptl_crystal_colour_primary colourless
_exptl_crystal_density_diffrn 1.326
_exptl_crystal_density_method 'not measured'
_exptl_crystal_description PRISM
_exptl_crystal_F_000 536
_exptl_crystal_size_max 0.3
_exptl_crystal_size_mid 0.008
_exptl_crystal_size_min 0.005
_refine_diff_density_max 0.306
_refine_diff_density_min -0.313
_refine_diff_density_rms 0.085
_refine_ls_extinction_coef 0.0120(15)
_refine_ls_extinction_expression Fc^*^=kFc[1+0.001xFc^2^\l^3^/sin(2\q)]^-1/4^
_refine_ls_extinction_method SHELXL
_refine_ls_goodness_of_fit_ref 1.019
_refine_ls_hydrogen_treatment constr
_refine_ls_matrix_type full
_refine_ls_number_parameters 362
_refine_ls_number_reflns 5672
_refine_ls_number_restraints 0
_refine_ls_restrained_S_all 1.019
_refine_ls_R_factor_all 0.1119
_refine_ls_R_factor_gt 0.0614
_refine_ls_shift/su_max 0.001
_refine_ls_shift/su_mean 0.000
_refine_ls_structure_factor_coef Fsqd
_refine_ls_weighting_details 'calc w=1/[\s^2^(Fo^2^)+(0.0931P)^2^+0.0000P] where P=(Fo^2^+2Fc^2^)/3'
_refine_ls_weighting_scheme calc
_refine_ls_wR_factor_gt 0.1470
_refine_ls_wR_factor_ref 0.1763
_reflns_number_gt 3319
_reflns_number_total 5672
_reflns_threshold_expression >2sigma(I)
_cod_data_source_file d4sc06613h2.cif
_cod_data_source_block b24051503a0247_0m
_cod_database_code 1573236
_olex2_refinement_description
;
1. Others
 Fixed Uiso: H2(0.05) H3(0.053) H4(0.049) H5(0.044) H9(0.043) H10(0.042)
 H15(0.045) H16(0.048) H17(0.047) H18(0.044) H20(0.046) H21(0.047) H23(0.045)
 H24(0.044) H27(0.053) H28(0.058) H29(0.064) H30(0.064) H31(0.053) H33(0.047)
 H34(0.057) H35(0.061) H36(0.059) H37(0.047)
 Fixed X: H2(0.741) H3(0.6781) H4(0.3892) H5(0.1604) H9(0.338) H10(0.0283)
 H15(-0.4747) H16(-0.7024) H17(-0.6344) H18(-0.3419) H20(0.8881) H21(1.0828)
 H23(0.5774) H24(0.3795) H27(1.1529) H28(1.0464) H29(0.7352) H30(0.5339)
 H31(0.6433) H33(0.1659) H34(0.2202) H35(-0.0002) H36(-0.2818) H37(-0.3313)
 Fixed Y: H2(0.8652) H3(1.0663) H4(1.161) H5(1.0565) H9(0.5202) H10(0.5103)
 H15(0.9647) H16(0.8393) H17(0.6369) H18(0.5517) H20(0.7207) H21(0.5904)
 H23(0.3827) H24(0.5148) H27(0.2141) H28(0.0965) H29(0.1327) H30(0.2929)
 H31(0.4148) H33(1.0179) H34(1.2261) H35(1.3448) H36(1.2564) H37(1.0483)
 Fixed Z: H2(0.3516) H3(0.3948) H4(0.3478) H5(0.256) H9(0.1532) H10(0.0782)
 H15(0.0625) H16(-0.0203) H17(-0.0528) H18(-0.0005) H20(0.271) H21(0.3357)
 H23(0.347) H24(0.2847) H27(0.4464) H28(0.5353) H29(0.591) H30(0.5606)
 H31(0.4738) H33(0.077) H34(0.1009) H35(0.1757) H36(0.2241) H37(0.2036)
;
_olex2_submission_special_instructions 'No special instructions were received'

loop_
_space_group_symop_id
_space_group_symop_operation_xyz
1 'x, y, z'
2 '-x, -y, -z'

loop_
_atom_site_label
_atom_site_type_symbol
_atom_site_fract_x
_atom_site_fract_y
_atom_site_fract_z
_atom_site_U_iso_or_equiv
_atom_site_adp_type
_atom_site_occupancy
_atom_site_calc_flag
_atom_site_disorder_assembly
_atom_site_disorder_group
_atom_site_refinement_flags_posn
O1 O 1.1682(3) 0.39208(18) 0.37903(12) 0.0584(5) Uani 1 d . . .
N1 N 0.4905(3) 0.72205(16) 0.24357(11) 0.0358(5) Uani 1 d . . .
N2 N -0.1144(3) 0.88674(16) 0.12863(10) 0.0342(5) Uani 1 d . . .
C1 C 0.4903(3) 0.8431(2) 0.27540(13) 0.0348(5) Uani 1 d . . .
C2 C 0.6251(4) 0.9041(2) 0.33150(13) 0.0418(6) Uani 1 d . . .
H2 H 0.7410 0.8652 0.3516 0.050 Uiso 1 calc . . R
C3 C 0.5861(4) 1.0228(2) 0.35732(14) 0.0438(6) Uani 1 d . . .
H3 H 0.6781 1.0663 0.3948 0.053 Uiso 1 calc . . R
C4 C 0.4140(3) 1.0795(2) 0.32918(13) 0.0407(6) Uani 1 d . . .
H4 H 0.3892 1.1610 0.3478 0.049 Uiso 1 calc . . R
C5 C 0.2789(3) 1.0177(2) 0.27420(13) 0.0368(5) Uani 1 d . . .
H5 H 0.1604 1.0565 0.2560 0.044 Uiso 1 calc . . R
C6 C 0.3160(3) 0.8988(2) 0.24534(12) 0.0337(5) Uani 1 d . . .
C7 C 0.2085(3) 0.80683(19) 0.19151(12) 0.0318(5) Uani 1 d . . .
C8 C 0.3168(3) 0.6991(2) 0.19332(12) 0.0334(5) Uani 1 d . . .
C9 C 0.2566(3) 0.5896(2) 0.15110(13) 0.0359(5) Uani 1 d . . .
H9 H 0.3380 0.5202 0.1532 0.043 Uiso 1 calc . . R
C10 C 0.0757(3) 0.5845(2) 0.10614(13) 0.0354(5) Uani 1 d . . .
H10 H 0.0283 0.5103 0.0782 0.042 Uiso 1 calc . . R
C11 C -0.0376(3) 0.68826(19) 0.10167(12) 0.0315(5) Uani 1 d . . .
C12 C 0.0288(3) 0.79976(19) 0.14233(12) 0.0320(5) Uani 1 d . . .
C13 C -0.2309(3) 0.70848(19) 0.06147(12) 0.0318(5) Uani 1 d . . .
C14 C -0.2730(3) 0.8306(2) 0.07955(12) 0.0336(5) Uani 1 d . . .
C15 C -0.4476(3) 0.8817(2) 0.04980(13) 0.0372(6) Uani 1 d . . .
H15 H -0.4747 0.9647 0.0625 0.045 Uiso 1 calc . . R
C16 C -0.5809(3) 0.8070(2) 0.00074(13) 0.0400(6) Uani 1 d . . .
H16 H -0.7024 0.8393 -0.0203 0.048 Uiso 1 calc . . R
C17 C -0.5410(3) 0.6856(2) -0.01839(13) 0.0388(6) Uani 1 d . . .
H17 H -0.6344 0.6369 -0.0528 0.047 Uiso 1 calc . . R
C18 C -0.3675(3) 0.6349(2) 0.01202(13) 0.0367(6) Uani 1 d . . .
H18 H -0.3419 0.5517 -0.0005 0.044 Uiso 1 calc . . R
C19 C 0.6121(3) 0.6338(2) 0.27457(13) 0.0345(5) Uani 1 d . . .
C20 C 0.8234(3) 0.6536(2) 0.28799(13) 0.0380(6) Uani 1 d . . .
H20 H 0.8881 0.7207 0.2710 0.046 Uiso 1 calc . . R
C21 C 0.9388(3) 0.5754(2) 0.32613(13) 0.0392(6) Uani 1 d . . .
H21 H 1.0828 0.5904 0.3357 0.047 Uiso 1 calc . . R
C22 C 0.8504(3) 0.4758(2) 0.35080(13) 0.0356(5) Uani 1 d . . .
C23 C 0.6402(3) 0.4529(2) 0.33315(13) 0.0376(6) Uani 1 d . . .
H23 H 0.5774 0.3827 0.3470 0.045 Uiso 1 calc . . R
C24 C 0.5226(3) 0.5312(2) 0.29590(13) 0.0369(6) Uani 1 d . . .
H24 H 0.3795 0.5148 0.2847 0.044 Uiso 1 calc . . R
C25 C 0.9857(3) 0.3967(2) 0.39192(14) 0.0405(6) Uani 1 d . . .
C26 C 0.9065(3) 0.3254(2) 0.44899(13) 0.0390(6) Uani 1 d . . .
C27 C 1.0262(4) 0.2305(2) 0.46926(14) 0.0441(6) Uani 1 d . . .
H27 H 1.1529 0.2141 0.4464 0.053 Uiso 1 calc . . R
C28 C 0.9629(4) 0.1603(2) 0.52201(15) 0.0483(7) Uani 1 d . . .
H28 H 1.0464 0.0965 0.5353 0.058 Uiso 1 calc . . R
C29 C 0.7798(5) 0.1824(3) 0.55545(15) 0.0533(7) Uani 1 d . . .
H29 H 0.7352 0.1327 0.5910 0.064 Uiso 1 calc . . R
C30 C 0.6601(4) 0.2771(3) 0.53725(15) 0.0536(7) Uani 1 d . . .
H30 H 0.5339 0.2929 0.5606 0.064 Uiso 1 calc . . R
C31 C 0.7245(4) 0.3488(2) 0.48508(14) 0.0445(6) Uani 1 d . . .
H31 H 0.6433 0.4148 0.4738 0.053 Uiso 1 calc . . R
C32 C -0.0845(3) 1.0139(2) 0.14057(12) 0.0332(5) Uani 1 d . . .
C33 C 0.0773(3) 1.0662(2) 0.10819(13) 0.0395(6) Uani 1 d . . .
H33 H 0.1659 1.0179 0.0770 0.047 Uiso 1 calc . . R
C34 C 0.1079(4) 1.1898(2) 0.12192(15) 0.0474(7) Uani 1 d . . .
H34 H 0.2202 1.2261 0.1009 0.057 Uiso 1 calc . . R
C35 C -0.0233(4) 1.2602(2) 0.16579(16) 0.0506(7) Uani 1 d . . .
H35 H -0.0002 1.3448 0.1757 0.061 Uiso 1 calc . . R
C36 C -0.1885(4) 1.2076(2) 0.19527(15) 0.0488(7) Uani 1 d . . .
H36 H -0.2818 1.2564 0.2241 0.059 Uiso 1 calc . . R
C37 C -0.2183(3) 1.0844(2) 0.18288(13) 0.0394(6) Uani 1 d . . .
H37 H -0.3313 1.0483 0.2036 0.047 Uiso 1 calc . . R

loop_
_atom_site_aniso_label
_atom_site_aniso_U_11
_atom_site_aniso_U_22
_atom_site_aniso_U_33
_atom_site_aniso_U_23
_atom_site_aniso_U_13
_atom_site_aniso_U_12
O1 0.0333(9) 0.0694(13) 0.0782(14) 0.0300(11) 0.0051(9) 0.0075(8)
N1 0.0326(9) 0.0365(11) 0.0374(11) 0.0063(8) -0.0080(8) 0.0001(8)
N2 0.0297(9) 0.0358(11) 0.0361(11) 0.0044(8) -0.0049(8) -0.0003(8)
C1 0.0326(11) 0.0396(13) 0.0327(12) 0.0092(10) -0.0026(9) -0.0012(9)
C2 0.0391(12) 0.0478(15) 0.0373(13) 0.0073(11) -0.0095(10) -0.0061(11)
C3 0.0429(13) 0.0510(15) 0.0350(13) 0.0015(11) -0.0081(10) -0.0084(11)
C4 0.0438(13) 0.0439(14) 0.0331(13) 0.0018(11) 0.0010(10) -0.0035(11)
C5 0.0363(11) 0.0419(14) 0.0322(12) 0.0062(10) -0.0002(9) -0.0025(10)
C6 0.0328(11) 0.0360(13) 0.0321(12) 0.0051(10) -0.0007(9) -0.0029(9)
C7 0.0310(10) 0.0342(12) 0.0301(12) 0.0058(9) -0.0019(9) -0.0021(9)
C8 0.0304(10) 0.0391(13) 0.0302(12) 0.0059(10) -0.0032(9) -0.0032(9)
C9 0.0338(11) 0.0388(13) 0.0354(13) 0.0071(10) -0.0016(9) 0.0002(10)
C10 0.0352(11) 0.0357(13) 0.0349(12) 0.0065(10) -0.0036(9) -0.0031(9)
C11 0.0302(10) 0.0345(12) 0.0300(12) 0.0064(9) -0.0020(9) -0.0024(9)
C12 0.0284(10) 0.0358(12) 0.0320(12) 0.0076(10) -0.0013(9) -0.0016(9)
C13 0.0290(10) 0.0362(13) 0.0304(12) 0.0062(10) -0.0002(9) -0.0041(9)
C14 0.0311(10) 0.0370(13) 0.0328(12) 0.0067(10) -0.0016(9) -0.0040(9)
C15 0.0319(11) 0.0399(13) 0.0402(13) 0.0092(11) -0.0032(10) 0.0001(10)
C16 0.0329(11) 0.0437(14) 0.0434(14) 0.0106(11) -0.0068(10) -0.0049(10)
C17 0.0338(11) 0.0436(14) 0.0387(13) 0.0080(11) -0.0054(10) -0.0058(10)
C18 0.0329(11) 0.0399(13) 0.0373(13) 0.0084(10) -0.0046(9) -0.0043(10)
C19 0.0316(11) 0.0403(13) 0.0317(12) 0.0080(10) -0.0033(9) 0.0012(9)
C20 0.0307(11) 0.0454(14) 0.0392(13) 0.0123(11) -0.0012(9) -0.0019(10)
C21 0.0289(11) 0.0485(14) 0.0406(14) 0.0084(11) -0.0006(10) 0.0014(10)
C22 0.0292(10) 0.0427(13) 0.0354(12) 0.0076(10) -0.0003(9) 0.0016(9)
C23 0.0327(11) 0.0429(14) 0.0376(13) 0.0087(11) -0.0016(9) -0.0021(10)
C24 0.0295(10) 0.0463(14) 0.0346(13) 0.0074(11) -0.0038(9) -0.0008(10)
C25 0.0305(11) 0.0490(15) 0.0423(14) 0.0084(12) -0.0007(10) 0.0021(10)
C26 0.0380(12) 0.0421(14) 0.0361(13) 0.0064(11) -0.0052(10) -0.0021(10)
C27 0.0411(13) 0.0452(15) 0.0452(15) 0.0085(12) -0.0089(11) 0.0032(11)
C28 0.0576(16) 0.0441(15) 0.0423(15) 0.0096(12) -0.0132(12) -0.0036(12)
C29 0.0671(18) 0.0609(18) 0.0325(14) 0.0132(13) -0.0055(13) -0.0103(14)
C30 0.0540(15) 0.0680(19) 0.0392(15) 0.0084(14) 0.0043(12) -0.0016(14)
C31 0.0447(13) 0.0534(16) 0.0352(13) 0.0066(12) 0.0001(11) 0.0028(11)
C32 0.0317(11) 0.0347(12) 0.0329(12) 0.0050(10) -0.0021(9) -0.0009(9)
C33 0.0357(12) 0.0444(14) 0.0387(13) 0.0070(11) 0.0022(10) -0.0018(10)
C34 0.0467(14) 0.0488(16) 0.0482(15) 0.0156(13) -0.0013(12) -0.0100(12)
C35 0.0607(16) 0.0375(14) 0.0525(17) 0.0073(12) -0.0069(13) -0.0068(12)
C36 0.0539(15) 0.0422(15) 0.0481(16) -0.0028(12) 0.0035(12) 0.0044(12)
C37 0.0360(11) 0.0428(14) 0.0392(14) 0.0048(11) 0.0016(10) -0.0010(10)

loop_
_atom_type_symbol
_atom_type_description
_atom_type_scat_dispersion_real
_atom_type_scat_dispersion_imag
_atom_type_scat_source
C C 0.0137 0.0067 'International Tables Vol C Tables 4.2.6.8 and 6.1.1.4'
H H 0.0000 0.0000 'International Tables Vol C Tables 4.2.6.8 and 6.1.1.4'
N N 0.0241 0.0134 'International Tables Vol C Tables 4.2.6.8 and 6.1.1.4'
O O 0.0389 0.0241 'International Tables Vol C Tables 4.2.6.8 and 6.1.1.4'

loop_
_geom_angle_atom_site_label_1
_geom_angle_atom_site_label_2
_geom_angle_atom_site_label_3
_geom_angle
_geom_angle_site_symmetry_1
_geom_angle_site_symmetry_3
_geom_angle_publ_flag
C1 N1 C19 123.43(17) . . ?
C8 N1 C1 108.50(17) . . ?
C8 N1 C19 125.71(18) . . ?
C12 N2 C14 107.67(17) . . ?
C12 N2 C32 127.53(16) . . ?
C14 N2 C32 122.22(17) . . ?
N1 C1 C6 109.24(17) . . ?
C2 C1 N1 128.8(2) . . ?
C2 C1 C6 121.8(2) . . ?
C1 C2 H2 120.8 . . ?
C3 C2 C1 118.4(2) . . ?
C3 C2 H2 120.8 . . ?
C2 C3 H3 119.5 . . ?
C2 C3 C4 121.0(2) . . ?
C4 C3 H3 119.5 . . ?
C3 C4 H4 119.9 . . ?
C5 C4 C3 120.3(2) . . ?
C5 C4 H4 119.9 . . ?
C4 C5 H5 119.8 . . ?
C4 C5 C6 120.3(2) . . ?
C6 C5 H5 119.8 . . ?
C1 C6 C7 106.1(2) . . ?
C5 C6 C1 118.17(18) . . ?
C5 C6 C7 135.6(2) . . ?
C8 C7 C6 107.58(18) . . ?
C8 C7 C12 115.90(19) . . ?
C12 C7 C6 136.5(2) . . ?
N1 C8 C7 108.53(18) . . ?
C9 C8 N1 127.1(2) . . ?
C9 C8 C7 124.42(18) . . ?
C8 C9 H9 120.9 . . ?
C10 C9 C8 118.2(2) . . ?
C10 C9 H9 120.9 . . ?
C9 C10 H10 120.0 . . ?
C9 C10 C11 120.0(2) . . ?
C11 C10 H10 120.0 . . ?
C10 C11 C12 121.39(18) . . ?
C10 C11 C13 131.76(19) . . ?
C12 C11 C13 106.84(19) . . ?
N2 C12 C7 130.6(2) . . ?
N2 C12 C11 109.25(17) . . ?
C11 C12 C7 120.0(2) . . ?
C14 C13 C11 106.59(17) . . ?
C18 C13 C11 133.8(2) . . ?
C18 C13 C14 119.6(2) . . ?
N2 C14 C13 109.65(18) . . ?
C15 C14 N2 128.3(2) . . ?
C15 C14 C13 122.08(19) . . ?
C14 C15 H15 121.4 . . ?
C16 C15 C14 117.3(2) . . ?
C16 C15 H15 121.4 . . ?
C15 C16 H16 119.3 . . ?
C15 C16 C17 121.5(2) . . ?
C17 C16 H16 119.3 . . ?
C16 C17 H17 119.5 . . ?
C18 C17 C16 120.96(19) . . ?
C18 C17 H17 119.5 . . ?
C13 C18 H18 120.7 . . ?
C17 C18 C13 118.5(2) . . ?
C17 C18 H18 120.7 . . ?
C20 C19 N1 119.5(2) . . ?
C20 C19 C24 119.1(2) . . ?
C24 C19 N1 121.31(19) . . ?
C19 C20 H20 120.1 . . ?
C21 C20 C19 119.8(2) . . ?
C21 C20 H20 120.1 . . ?
C20 C21 H21 119.1 . . ?
C20 C21 C22 121.7(2) . . ?
C22 C21 H21 119.1 . . ?
C21 C22 C23 118.0(2) . . ?
C21 C22 C25 118.23(19) . . ?
C23 C22 C25 123.7(2) . . ?
C22 C23 H23 119.6 . . ?
C24 C23 C22 120.8(2) . . ?
C24 C23 H23 119.6 . . ?
C19 C24 H24 119.8 . . ?
C23 C24 C19 120.43(19) . . ?
C23 C24 H24 119.8 . . ?
O1 C25 C22 118.8(2) . . ?
O1 C25 C26 119.3(2) . . ?
C26 C25 C22 121.9(2) . . ?
C27 C26 C25 117.6(2) . . ?
C31 C26 C25 124.4(2) . . ?
C31 C26 C27 118.0(2) . . ?
C26 C27 H27 119.6 . . ?
C28 C27 C26 120.9(3) . . ?
C28 C27 H27 119.6 . . ?
C27 C28 H28 119.8 . . ?
C29 C28 C27 120.3(3) . . ?
C29 C28 H28 119.8 . . ?
C28 C29 H29 120.1 . . ?
C28 C29 C30 119.8(3) . . ?
C30 C29 H29 120.1 . . ?
C29 C30 H30 120.0 . . ?
C31 C30 C29 120.0(3) . . ?
C31 C30 H30 120.0 . . ?
C26 C31 H31 119.6 . . ?
C30 C31 C26 120.8(3) . . ?
C30 C31 H31 119.6 . . ?
C33 C32 N2 119.8(2) . . ?
C37 C32 N2 119.8(2) . . ?
C37 C32 C33 120.3(2) . . ?
C32 C33 H33 120.4 . . ?
C34 C33 C32 119.2(2) . . ?
C34 C33 H33 120.4 . . ?
C33 C34 H34 119.8 . . ?
C35 C34 C33 120.5(2) . . ?
C35 C34 H34 119.8 . . ?
C34 C35 H35 120.1 . . ?
C34 C35 C36 119.8(2) . . ?
C36 C35 H35 120.1 . . ?
C35 C36 H36 119.9 . . ?
C37 C36 C35 120.1(3) . . ?
C37 C36 H36 119.9 . . ?
C32 C37 C36 120.0(2) . . ?
C32 C37 H37 120.0 . . ?
C36 C37 H37 120.0 . . ?

loop_
_geom_bond_atom_site_label_1
_geom_bond_atom_site_label_2
_geom_bond_distance
_geom_bond_site_symmetry_2
_geom_bond_publ_flag
O1 C25 1.222(3) . ?
N1 C1 1.402(3) . ?
N1 C8 1.397(2) . ?
N1 C19 1.421(3) . ?
N2 C12 1.391(3) . ?
N2 C14 1.398(2) . ?
N2 C32 1.424(3) . ?
C1 C2 1.391(3) . ?
C1 C6 1.412(3) . ?
C2 H2 0.9500 . ?
C2 C3 1.382(4) . ?
C3 H3 0.9500 . ?
C3 C4 1.393(3) . ?
C4 H4 0.9500 . ?
C4 C5 1.384(3) . ?
C5 H5 0.9500 . ?
C5 C6 1.395(3) . ?
C6 C7 1.454(3) . ?
C7 C8 1.410(3) . ?
C7 C12 1.413(3) . ?
C8 C9 1.393(3) . ?
C9 H9 0.9500 . ?
C9 C10 1.378(3) . ?
C10 H10 0.9500 . ?
C10 C11 1.394(3) . ?
C11 C12 1.410(3) . ?
C11 C13 1.444(3) . ?
C13 C14 1.401(3) . ?
C13 C18 1.394(3) . ?
C14 C15 1.386(3) . ?
C15 H15 0.9500 . ?
C15 C16 1.385(3) . ?
C16 H16 0.9500 . ?
C16 C17 1.391(3) . ?
C17 H17 0.9500 . ?
C17 C18 1.383(3) . ?
C18 H18 0.9500 . ?
C19 C20 1.389(3) . ?
C19 C24 1.390(3) . ?
C20 H20 0.9500 . ?
C20 C21 1.379(3) . ?
C21 H21 0.9500 . ?
C21 C22 1.383(3) . ?
C22 C23 1.397(3) . ?
C22 C25 1.486(3) . ?
C23 H23 0.9500 . ?
C23 C24 1.378(3) . ?
C24 H24 0.9500 . ?
C25 C26 1.483(3) . ?
C26 C27 1.399(3) . ?
C26 C31 1.391(4) . ?
C27 H27 0.9500 . ?
C27 C28 1.378(3) . ?
C28 H28 0.9500 . ?
C28 C29 1.373(4) . ?
C29 H29 0.9500 . ?
C29 C30 1.385(4) . ?
C30 H30 0.9500 . ?
C30 C31 1.384(4) . ?
C31 H31 0.9500 . ?
C32 C33 1.388(3) . ?
C32 C37 1.375(3) . ?
C33 H33 0.9500 . ?
C33 C34 1.386(3) . ?
C34 H34 0.9500 . ?
C34 C35 1.378(4) . ?
C35 H35 0.9500 . ?
C35 C36 1.381(4) . ?
C36 H36 0.9500 . ?
C36 C37 1.381(3) . ?
C37 H37 0.9500 . ?

loop_
_geom_torsion_atom_site_label_1
_geom_torsion_atom_site_label_2
_geom_torsion_atom_site_label_3
_geom_torsion_atom_site_label_4
_geom_torsion
_geom_torsion_site_symmetry_1
_geom_torsion_site_symmetry_2
_geom_torsion_site_symmetry_3
_geom_torsion_site_symmetry_4
_geom_torsion_publ_flag
O1 C25 C26 C27 -18.3(3) . . . . ?
O1 C25 C26 C31 159.8(2) . . . . ?
N1 C1 C2 C3 -176.0(2) . . . . ?
N1 C1 C6 C5 175.2(2) . . . . ?
N1 C1 C6 C7 -1.2(2) . . . . ?
N1 C8 C9 C10 178.1(2) . . . . ?
N1 C19 C20 C21 172.4(2) . . . . ?
N1 C19 C24 C23 -173.1(2) . . . . ?
N2 C14 C15 C16 178.7(2) . . . . ?
N2 C32 C33 C34 -178.30(19) . . . . ?
N2 C32 C37 C36 179.3(2) . . . . ?
C1 N1 C8 C7 1.6(2) . . . . ?
C1 N1 C8 C9 -178.6(2) . . . . ?
C1 N1 C19 C20 -53.9(3) . . . . ?
C1 N1 C19 C24 122.3(2) . . . . ?
C1 C2 C3 C4 1.3(4) . . . . ?
C1 C6 C7 C8 2.2(3) . . . . ?
C1 C6 C7 C12 -179.8(3) . . . . ?
C2 C1 C6 C5 -0.9(3) . . . . ?
C2 C1 C6 C7 -177.4(2) . . . . ?
C2 C3 C4 C5 -0.4(4) . . . . ?
C3 C4 C5 C6 -1.2(4) . . . . ?
C4 C5 C6 C1 1.8(3) . . . . ?
C4 C5 C6 C7 177.0(2) . . . . ?
C5 C6 C7 C8 -173.3(3) . . . . ?
C5 C6 C7 C12 4.6(5) . . . . ?
C6 C1 C2 C3 -0.7(4) . . . . ?
C6 C7 C8 N1 -2.4(3) . . . . ?
C6 C7 C8 C9 177.8(2) . . . . ?
C6 C7 C12 N2 0.2(5) . . . . ?
C6 C7 C12 C11 -174.7(2) . . . . ?
C7 C8 C9 C10 -2.1(4) . . . . ?
C8 N1 C1 C2 175.6(2) . . . . ?
C8 N1 C1 C6 -0.2(2) . . . . ?
C8 N1 C19 C20 145.6(2) . . . . ?
C8 N1 C19 C24 -38.2(3) . . . . ?
C8 C7 C12 N2 178.1(2) . . . . ?
C8 C7 C12 C11 3.1(3) . . . . ?
C8 C9 C10 C11 2.3(3) . . . . ?
C9 C10 C11 C12 0.1(3) . . . . ?
C9 C10 C11 C13 -178.3(2) . . . . ?
C10 C11 C12 N2 -178.9(2) . . . . ?
C10 C11 C12 C7 -2.9(3) . . . . ?
C10 C11 C13 C14 178.5(2) . . . . ?
C10 C11 C13 C18 -2.4(4) . . . . ?
C11 C13 C14 N2 0.3(3) . . . . ?
C11 C13 C14 C15 179.3(2) . . . . ?
C11 C13 C18 C17 -178.5(2) . . . . ?
C12 N2 C14 C13 -0.4(3) . . . . ?
C12 N2 C14 C15 -179.3(2) . . . . ?
C12 N2 C32 C33 54.0(3) . . . . ?
C12 N2 C32 C37 -127.3(2) . . . . ?
C12 C7 C8 N1 179.19(19) . . . . ?
C12 C7 C8 C9 -0.6(3) . . . . ?
C12 C11 C13 C14 -0.1(2) . . . . ?
C12 C11 C13 C18 179.0(2) . . . . ?
C13 C11 C12 N2 -0.2(2) . . . . ?
C13 C11 C12 C7 175.8(2) . . . . ?
C13 C14 C15 C16 -0.1(3) . . . . ?
C14 N2 C12 C7 -175.0(2) . . . . ?
C14 N2 C12 C11 0.4(3) . . . . ?
C14 N2 C32 C33 -105.5(2) . . . . ?
C14 N2 C32 C37 73.3(3) . . . . ?
C14 C13 C18 C17 0.5(3) . . . . ?
C14 C15 C16 C17 -0.4(4) . . . . ?
C15 C16 C17 C18 1.0(4) . . . . ?
C16 C17 C18 C13 -1.1(4) . . . . ?
C18 C13 C14 N2 -179.0(2) . . . . ?
C18 C13 C14 C15 0.0(3) . . . . ?
C19 N1 C1 C2 12.2(4) . . . . ?
C19 N1 C1 C6 -163.6(2) . . . . ?
C19 N1 C8 C7 164.6(2) . . . . ?
C19 N1 C8 C9 -15.6(4) . . . . ?
C19 C20 C21 C22 0.9(4) . . . . ?
C20 C19 C24 C23 3.1(4) . . . . ?
C20 C21 C22 C23 2.7(4) . . . . ?
C20 C21 C22 C25 -179.6(2) . . . . ?
C21 C22 C23 C24 -3.5(4) . . . . ?
C21 C22 C25 O1 -27.1(3) . . . . ?
C21 C22 C25 C26 151.7(2) . . . . ?
C22 C23 C24 C19 0.6(4) . . . . ?
C22 C25 C26 C27 162.9(2) . . . . ?
C22 C25 C26 C31 -19.0(3) . . . . ?
C23 C22 C25 O1 150.5(2) . . . . ?
C23 C22 C25 C26 -30.7(4) . . . . ?
C24 C19 C20 C21 -3.8(4) . . . . ?
C25 C22 C23 C24 178.9(2) . . . . ?
C25 C26 C27 C28 179.9(2) . . . . ?
C25 C26 C31 C30 179.4(2) . . . . ?
C26 C27 C28 C29 0.3(3) . . . . ?
C27 C26 C31 C30 -2.5(3) . . . . ?
C27 C28 C29 C30 -1.4(4) . . . . ?
C28 C29 C30 C31 0.5(4) . . . . ?
C29 C30 C31 C26 1.5(4) . . . . ?
C31 C26 C27 C28 1.6(3) . . . . ?
C32 N2 C12 C7 23.1(4) . . . . ?
C32 N2 C12 C11 -161.5(2) . . . . ?
C32 N2 C14 C13 162.6(2) . . . . ?
C32 N2 C14 C15 -16.3(4) . . . . ?
C32 C33 C34 C35 -1.4(3) . . . . ?
C33 C32 C37 C36 -2.0(3) . . . . ?
C33 C34 C35 C36 -1.1(4) . . . . ?
C34 C35 C36 C37 2.1(4) . . . . ?
C35 C36 C37 C32 -0.6(4) . . . . ?
C37 C32 C33 C34 3.0(3) . . . . ?
